data_2225989
loop_
_publ_author_name
'Kanwal, Nosheen'
'Hussain, Erum Akbar'
'Sahin, Onur'

_publ_section_title
;
 <i>N</i>-Benzyl-<i>N</i>-methyl-3-phenyl-3-[4-(trifluoromethyl)phenoxy]propanamine
 (<i>N</i>-benzylflouoxetine)
;
_journal_coeditor_code SU2167
_journal_issue 5
_journal_name_full 'Acta Crystallographica Section E'
_journal_page_first o1146
_journal_paper_doi 10.1107/S1600536810012699
_journal_volume 66
_journal_year 2010
_chemical_formula_iupac 'C24 H24 F3 N O'
_chemical_formula_moiety 'C24 H24 F3 N O'
_chemical_formula_sum 'C24 H24 F3 N O'
_chemical_formula_weight 399.44
_chemical_name_common '<i>N</i>-benzyl flouoxetine'
_chemical_name_systematic
;
<i>N</i>-Benzyl-<i>N</i>-methyl-3-phenyl-
3-[4-(trifluoromethyl)phenoxy]propanamine
;
_space_group_IT_number 14
_symmetry_cell_setting monoclinic
_symmetry_space_group_name_Hall '-P 2ybc'
_symmetry_space_group_name_H-M 'P 1 21/c 1'
_atom_sites_solution_hydrogens geom
_atom_sites_solution_primary direct
_atom_sites_solution_secondary difmap
_cell_angle_alpha 90.00
_cell_angle_beta 91.029(5)
_cell_angle_gamma 90.00
_cell_formula_units_Z 4
_cell_length_a 6.1712(5)
_cell_length_b 17.2900(14)
_cell_length_c 20.3028(16)
_cell_measurement_reflns_used 1693
_cell_measurement_temperature 296
_cell_measurement_theta_max 17.88
_cell_measurement_theta_min 3.10
_cell_volume 2166.0(3)
_computing_cell_refinement 'SAINT (Bruker, 2007)'
_computing_data_collection 'APEX2 (Bruker, 2007)'
_computing_data_reduction 'SAINT (Bruker, 2007)'
_computing_molecular_graphics 'ORTEP-3 for Windows (Farrugia, 1997)'
_computing_publication_material 'WinGX (Farrugia, 1999)'
_computing_structure_refinement 'SHELXL97 (Sheldrick, 2008)'
_computing_structure_solution 'SHELXS97 (Sheldrick, 2008)'
_diffrn_ambient_temperature 296
_diffrn_measured_fraction_theta_full 0.989
_diffrn_measured_fraction_theta_max 0.989
_diffrn_measurement_device_type 'Bruker APEXII CCD area-detector'
_diffrn_measurement_method '\f and \w'
_diffrn_radiation_monochromator graphite
_diffrn_radiation_source 'fine-focus sealed tube'
_diffrn_radiation_type MoK\a
_diffrn_radiation_wavelength 0.71073
_diffrn_reflns_av_R_equivalents 0.0916
_diffrn_reflns_av_sigmaI/netI 0.1287
_diffrn_reflns_limit_h_max 8
_diffrn_reflns_limit_h_min -8
_diffrn_reflns_limit_k_max 23
_diffrn_reflns_limit_k_min -20
_diffrn_reflns_limit_l_max 26
_diffrn_reflns_limit_l_min -27
_diffrn_reflns_number 24582
_diffrn_reflns_theta_full 28.41
_diffrn_reflns_theta_max 28.41
_diffrn_reflns_theta_min 2.33
_exptl_absorpt_coefficient_mu 0.092
_exptl_absorpt_correction_type none
_exptl_crystal_colour colourless
_exptl_crystal_density_diffrn 1.225
_exptl_crystal_density_method 'not measured'
_exptl_crystal_description prism
_exptl_crystal_F_000 840
_exptl_crystal_size_max 0.31
_exptl_crystal_size_mid 0.25
_exptl_crystal_size_min 0.22
_refine_diff_density_max 0.134
_refine_diff_density_min -0.121
_refine_ls_extinction_coef 0.0059(9)
_refine_ls_extinction_expression 'Fc^*^ = kFc[1+0.001xFc^2^\l^3^/sin(2\q)]^-1/4^'
_refine_ls_extinction_method 'SHELXL97 (Sheldrick, 2008)'
_refine_ls_goodness_of_fit_ref 0.905
_refine_ls_hydrogen_treatment constr
_refine_ls_matrix_type full
_refine_ls_number_parameters 297
_refine_ls_number_reflns 5395
_refine_ls_number_restraints 8
_refine_ls_restrained_S_all 0.908
_refine_ls_R_factor_all 0.2217
_refine_ls_R_factor_gt 0.0522
_refine_ls_shift/su_max 0.000
_refine_ls_shift/su_mean 0.000
_refine_ls_structure_factor_coef Fsqd
_refine_ls_weighting_details 'calc w = 1/[\s^2^(Fo^2^)+(0.0453P)^2^] where P=(Fo^2^+2Fc^2^)/3'
_refine_ls_weighting_scheme calc
_refine_ls_wR_factor_gt 0.0930
_refine_ls_wR_factor_ref 0.1357
_reflns_number_gt 1743
_reflns_number_total 5395
_reflns_threshold_expression I>2\s(I)
_cod_data_source_file su2167.cif
_cod_data_source_block I
_cod_original_sg_symbol_H-M 'P 21/c'
_cod_database_code 2225989
_cod_database_fobs_code 2225989

loop_
_symmetry_equiv_pos_as_xyz
'x, y, z'
'-x, y+1/2, -z+1/2'
'-x, -y, -z'
'x, -y-1/2, z-1/2'

loop_
_atom_site_type_symbol
_atom_site_label
_atom_site_fract_x
_atom_site_fract_y
_atom_site_fract_z
_atom_site_U_iso_or_equiv
_atom_site_adp_type
_atom_site_calc_flag
_atom_site_refinement_flags
_atom_site_occupancy
_atom_site_disorder_assembly
_atom_site_disorder_group
O O1 0.0963(2) 0.50665(8) 0.16926(7) 0.0583(4) Uani d . 1 . .
N N1 0.5187(3) 0.65181(10) 0.17839(9) 0.0558(5) Uani d . 1 . .
C C1 0.0584(4) 0.47323(13) 0.22867(11) 0.0502(6) Uani d . 1 . .
C C2 -0.1392(4) 0.49238(13) 0.25629(12) 0.0594(6) Uani d . 1 . .
H H2 -0.2349 0.5248 0.2337 0.071 Uiso calc R 1 . .
C C3 -0.1931(4) 0.46374(15) 0.31639(13) 0.0680(7) Uani d . 1 . .
H H3 -0.3265 0.4761 0.3342 0.082 Uiso calc R 1 . .
C C4 -0.0517(5) 0.41668(14) 0.35088(12) 0.0639(7) Uani d . 1 A .
C C5 0.1420(4) 0.39704(14) 0.32336(13) 0.0689(7) Uani d . 1 . .
H H5 0.2372 0.3647 0.3462 0.083 Uiso calc R 1 . .
C C6 0.1974(4) 0.42465(13) 0.26226(12) 0.0620(7) Uani d . 1 . .
H H6 0.3284 0.4104 0.2438 0.074 Uiso calc R 1 . .
C C7 0.3076(3) 0.49854(14) 0.14017(11) 0.0543(6) Uani d . 1 . .
H H7 0.4190 0.5008 0.1751 0.065 Uiso calc R 1 . .
C C8 0.3265(4) 0.42297(14) 0.10444(11) 0.0519(6) Uani d . 1 . .
C C9 0.5138(4) 0.37997(15) 0.10818(12) 0.0697(7) Uani d . 1 . .
H H9 0.6283 0.3970 0.1348 0.084 Uiso calc R 1 . .
C C10 0.5352(5) 0.31207(17) 0.07326(14) 0.0777(8) Uani d . 1 . .
H H10 0.6631 0.2838 0.0764 0.093 Uiso calc R 1 . .
C C11 0.3681(6) 0.28656(16) 0.03409(13) 0.0788(8) Uani d . 1 . .
H H11 0.3826 0.2410 0.0103 0.095 Uiso calc R 1 . .
C C12 0.1785(5) 0.32795(18) 0.02973(13) 0.0778(8) Uani d . 1 . .
H H12 0.0641 0.3104 0.0033 0.093 Uiso calc R 1 . .
C C13 0.1591(4) 0.39583(15) 0.06486(12) 0.0665(7) Uani d . 1 . .
H H13 0.0307 0.4238 0.0618 0.080 Uiso calc R 1 . .
C C14 0.3318(4) 0.56805(13) 0.09553(11) 0.0619(7) Uani d . 1 . .
H H14A 0.4648 0.5627 0.0712 0.074 Uiso calc R 1 . .
H H14B 0.2122 0.5686 0.0639 0.074 Uiso calc R 1 . .
C C15 0.3365(3) 0.64435(13) 0.13203(11) 0.0598(7) Uani d . 1 . .
H H15A 0.3431 0.6861 0.1002 0.072 Uiso calc R 1 . .
H H15B 0.2026 0.6500 0.1559 0.072 Uiso calc R 1 . .
C C16 0.4799(4) 0.71459(14) 0.22471(12) 0.0675(7) Uani d . 1 . .
H H16A 0.4284 0.7595 0.2005 0.081 Uiso calc R 1 . .
H H16B 0.6159 0.7284 0.2463 0.081 Uiso calc R 1 . .
C C17 0.3187(4) 0.69440(15) 0.27594(12) 0.0594(7) Uani d . 1 . .
C C18 0.1365(5) 0.73751(17) 0.28500(13) 0.0794(8) Uani d . 1 . .
H H18 0.1099 0.7799 0.2578 0.095 Uiso calc R 1 . .
C C19 -0.0087(5) 0.7199(2) 0.33326(18) 0.1073(12) Uani d . 1 . .
H H19 -0.1322 0.7500 0.3384 0.129 Uiso calc R 1 . .
C C20 0.0286(6) 0.6584(3) 0.37342(17) 0.1050(12) Uani d . 1 . .
H H20 -0.0696 0.6464 0.4061 0.126 Uiso calc R 1 . .
C C21 0.2097(7) 0.61415(18) 0.36606(16) 0.1025(11) Uani d . 1 . .
H H21 0.2351 0.5719 0.3935 0.123 Uiso calc R 1 . .
C C22 0.3546(5) 0.63265(16) 0.31761(15) 0.0826(8) Uani d . 1 . .
H H22 0.4789 0.6029 0.3130 0.099 Uiso calc R 1 . .
C C23 0.7204(3) 0.66501(15) 0.14376(13) 0.0821(8) Uani d . 1 . .
H H23A 0.7484 0.6219 0.1153 0.123 Uiso calc R 1 . .
H H23B 0.8375 0.6704 0.1752 0.123 Uiso calc R 1 . .
H H23C 0.7080 0.7114 0.1180 0.123 Uiso calc R 1 . .
C C24 -0.1069(8) 0.3881(3) 0.41791(18) 0.0918(10) Uani d D 1 . .
F F1A -0.023(2) 0.3208(7) 0.4307(7) 0.117(2) Uani d PD 0.50 A 1
F F2AA -0.024(5) 0.4318(16) 0.4644(11) 0.119(9) Uani d PD 0.25 A 1
F F2AB -0.145(4) 0.4449(16) 0.4585(14) 0.119(9) Uani d PD 0.25 A 1
F F3A -0.3270(11) 0.3735(7) 0.4202(5) 0.117(2) Uani d PD 0.50 A 1
F F1B 0.0799(13) 0.3802(13) 0.4568(5) 0.195(4) Uani d PD 0.50 A 2
F F2B -0.207(3) 0.4342(8) 0.4524(7) 0.198(8) Uani d PD 0.50 A 2
F F3BA -0.115(3) 0.3139(9) 0.4299(11) 0.115(7) Uani d PD 0.25 A 2
F F3BB -0.266(4) 0.3368(8) 0.4193(7) 0.102(4) Uani d PD 0.25 A 2

loop_
_atom_site_aniso_label
_atom_site_aniso_U_11
_atom_site_aniso_U_22
_atom_site_aniso_U_33
_atom_site_aniso_U_12
_atom_site_aniso_U_13
_atom_site_aniso_U_23
O1 0.0573(10) 0.0676(11) 0.0499(10) 0.0091(8) 0.0015(8) 0.0066(9)
N1 0.0472(11) 0.0650(14) 0.0553(13) 0.0002(10) 0.0054(10) -0.0031(11)
C1 0.0585(15) 0.0490(16) 0.0428(15) -0.0006(12) -0.0029(12) -0.0009(13)
C2 0.0586(15) 0.0634(17) 0.0559(17) 0.0019(13) -0.0014(13) 0.0045(14)
C3 0.0693(17) 0.0713(19) 0.0638(19) 0.0038(14) 0.0113(15) 0.0053(16)
C4 0.090(2) 0.0531(18) 0.0488(17) -0.0010(15) 0.0071(15) -0.0007(14)
C5 0.093(2) 0.0546(17) 0.0588(19) 0.0143(14) -0.0046(16) 0.0058(14)
C6 0.0672(16) 0.0603(18) 0.0586(18) 0.0161(13) 0.0030(14) 0.0035(14)
C7 0.0488(14) 0.0631(17) 0.0510(15) 0.0025(12) -0.0011(11) -0.0015(14)
C8 0.0538(15) 0.0548(17) 0.0472(15) -0.0013(13) 0.0027(12) 0.0036(13)
C9 0.0674(17) 0.071(2) 0.0704(19) 0.0088(14) -0.0047(14) -0.0046(16)
C10 0.090(2) 0.075(2) 0.068(2) 0.0236(17) 0.0081(16) -0.0004(17)
C11 0.115(2) 0.065(2) 0.0565(19) -0.0038(19) 0.0126(18) -0.0072(15)
C12 0.088(2) 0.082(2) 0.0635(19) -0.0147(17) -0.0034(15) -0.0090(17)
C13 0.0658(16) 0.071(2) 0.0626(18) 0.0000(14) -0.0019(14) -0.0063(15)
C14 0.0676(16) 0.0649(18) 0.0533(16) -0.0013(13) 0.0024(12) 0.0065(15)
C15 0.0595(15) 0.0558(17) 0.0643(17) 0.0046(12) 0.0016(13) 0.0036(14)
C16 0.0691(16) 0.0635(18) 0.0700(19) -0.0056(13) 0.0023(15) -0.0066(15)
C17 0.0615(16) 0.0561(18) 0.0605(18) -0.0021(14) 0.0034(14) -0.0140(15)
C18 0.0753(19) 0.104(2) 0.0590(19) 0.0177(18) -0.0067(16) -0.0164(17)
C19 0.081(2) 0.171(4) 0.070(3) 0.021(2) 0.004(2) -0.037(2)
C20 0.101(3) 0.141(4) 0.074(3) -0.037(2) 0.028(2) -0.037(3)
C21 0.150(3) 0.074(2) 0.086(3) -0.017(2) 0.040(2) -0.0079(18)
C22 0.099(2) 0.065(2) 0.084(2) 0.0102(16) 0.0231(19) -0.0049(18)
C23 0.0596(16) 0.099(2) 0.088(2) -0.0046(15) 0.0151(15) 0.0027(17)
C24 0.125(4) 0.070(3) 0.081(3) 0.005(3) 0.016(3) 0.010(3)
F1A 0.135(4) 0.110(4) 0.109(3) 0.023(3) 0.047(3) 0.057(3)
F2AA 0.21(3) 0.108(11) 0.041(5) -0.056(15) -0.015(13) -0.008(7)
F2AB 0.21(3) 0.108(11) 0.041(5) -0.056(15) -0.015(13) -0.008(7)
F3A 0.135(4) 0.110(4) 0.109(3) 0.023(3) 0.047(3) 0.057(3)
F1B 0.189(7) 0.299(13) 0.097(5) 0.017(9) -0.009(4) 0.088(7)
F2B 0.348(18) 0.139(13) 0.111(9) 0.068(12) 0.118(10) 0.014(7)
F3BA 0.146(18) 0.068(8) 0.132(9) 0.016(9) 0.053(13) 0.049(7)
F3BB 0.158(12) 0.032(6) 0.116(7) -0.018(7) 0.009(8) 0.032(6)

loop_
_atom_type_symbol
_atom_type_description
_atom_type_scat_dispersion_real
_atom_type_scat_dispersion_imag
_atom_type_scat_source
C C 0.0033 0.0016 'International Tables Vol C Tables 4.2.6.8 and 6.1.1.4'
H H 0.0000 0.0000 'International Tables Vol C Tables 4.2.6.8 and 6.1.1.4'
F F 0.0171 0.0103 'International Tables Vol C Tables 4.2.6.8 and 6.1.1.4'
N N 0.0061 0.0033 'International Tables Vol C Tables 4.2.6.8 and 6.1.1.4'
O O 0.0106 0.0060 'International Tables Vol C Tables 4.2.6.8 and 6.1.1.4'

loop_
_geom_angle_atom_site_label_1
_geom_angle_atom_site_label_2
_geom_angle_atom_site_label_3
_geom_angle_site_symmetry_1
_geom_angle_site_symmetry_3
_geom_angle
_geom_angle_publ_flag
C1 O1 C7 . . 119.38(16) ?
C23 N1 C16 . . 110.24(18) ?
C23 N1 C15 . . 110.93(18) ?
C16 N1 C15 . . 110.37(18) ?
O1 C1 C6 . . 125.7(2) ?
O1 C1 C2 . . 115.0(2) ?
C6 C1 C2 . . 119.3(2) ?
C3 C2 C1 . . 120.2(2) ?
C3 C2 H2 . . 119.9 ?
C1 C2 H2 . . 119.9 ?
C2 C3 C4 . . 120.5(2) ?
C2 C3 H3 . . 119.7 ?
C4 C3 H3 . . 119.7 ?
C5 C4 C3 . . 119.2(2) ?
C5 C4 C24 . . 120.3(3) ?
C3 C4 C24 . . 120.5(3) ?
C4 C5 C6 . . 120.9(2) ?
C4 C5 H5 . . 119.6 ?
C6 C5 H5 . . 119.6 ?
C1 C6 C5 . . 119.8(2) ?
C1 C6 H6 . . 120.1 ?
C5 C6 H6 . . 120.1 ?
O1 C7 C8 . . 111.09(17) ?
O1 C7 C14 . . 105.45(17) ?
C8 C7 C14 . . 113.11(19) ?
O1 C7 H7 . . 109.0 ?
C8 C7 H7 . . 109.0 ?
C14 C7 H7 . . 109.0 ?
C9 C8 C13 . . 117.9(2) ?
C9 C8 C7 . . 121.1(2) ?
C13 C8 C7 . . 121.0(2) ?
C8 C9 C10 . . 121.3(2) ?
C8 C9 H9 . . 119.3 ?
C10 C9 H9 . . 119.3 ?
C11 C10 C9 . . 119.8(3) ?
C11 C10 H10 . . 120.1 ?
C9 C10 H10 . . 120.1 ?
C10 C11 C12 . . 120.2(3) ?
C10 C11 H11 . . 119.9 ?
C12 C11 H11 . . 119.9 ?
C11 C12 C13 . . 119.5(2) ?
C11 C12 H12 . . 120.3 ?
C13 C12 H12 . . 120.3 ?
C8 C13 C12 . . 121.3(2) ?
C8 C13 H13 . . 119.3 ?
C12 C13 H13 . . 119.3 ?
C15 C14 C7 . . 113.6(2) ?
C15 C14 H14A . . 108.8 ?
C7 C14 H14A . . 108.8 ?
C15 C14 H14B . . 108.8 ?
C7 C14 H14B . . 108.8 ?
H14A C14 H14B . . 107.7 ?
N1 C15 C14 . . 113.64(18) ?
N1 C15 H15A . . 108.8 ?
C14 C15 H15A . . 108.8 ?
N1 C15 H15B . . 108.8 ?
C14 C15 H15B . . 108.8 ?
H15A C15 H15B . . 107.7 ?
N1 C16 C17 . . 113.22(18) ?
N1 C16 H16A . . 108.9 ?
C17 C16 H16A . . 108.9 ?
N1 C16 H16B . . 108.9 ?
C17 C16 H16B . . 108.9 ?
H16A C16 H16B . . 107.7 ?
C18 C17 C22 . . 117.7(3) ?
C18 C17 C16 . . 121.8(3) ?
C22 C17 C16 . . 120.5(2) ?
C17 C18 C19 . . 121.7(3) ?
C17 C18 H18 . . 119.2 ?
C19 C18 H18 . . 119.2 ?
C20 C19 C18 . . 119.7(3) ?
C20 C19 H19 . . 120.1 ?
C18 C19 H19 . . 120.1 ?
C19 C20 C21 . . 120.3(3) ?
C19 C20 H20 . . 119.9 ?
C21 C20 H20 . . 119.9 ?
C20 C21 C22 . . 119.4(3) ?
C20 C21 H21 . . 120.3 ?
C22 C21 H21 . . 120.3 ?
C17 C22 C21 . . 121.3(3) ?
C17 C22 H22 . . 119.4 ?
C21 C22 H22 . . 119.4 ?
N1 C23 H23A . . 109.5 ?
N1 C23 H23B . . 109.5 ?
H23A C23 H23B . . 109.5 ?
N1 C23 H23C . . 109.5 ?
H23A C23 H23C . . 109.5 ?
H23B C23 H23C . . 109.5 ?
F2B C24 F1A . . 131.9(9) ?
F2B C24 F2AA . . 53.7(12) ?
F1A C24 F2AA . . 103.0(14) ?
F1A C24 F2AB . . 128.6(15) ?
F2B C24 F3BA . . 120.5(10) ?
F2AA C24 F3BA . . 116.7(17) ?
F2AB C24 F3BA . . 128(2) ?
F2B C24 F3BB . . 92.5(11) ?
F1A C24 F3BB . . 71.8(8) ?
F2AA C24 F3BB . . 130.8(15) ?
F2AB C24 F3BB . . 110.5(17) ?
F3BA C24 F3BB . . 46.2(9) ?
F2B C24 F3A . . 66.2(9) ?
F1A C24 F3A . . 102.7(6) ?
F2AA C24 F3A . . 116.9(13) ?
F2AB C24 F3A . . 85.9(13) ?
F3BA C24 F3A . . 77.0(8) ?
F2B C24 F1B . . 99.1(9) ?
F1A C24 F1B . . 58.3(7) ?
F2AA C24 F1B . . 48.6(9) ?
F2AB C24 F1B . . 82.7(12) ?
F3BA C24 F1B . . 80.3(11) ?
F3BB C24 F1B . . 121.9(8) ?
F3A C24 F1B . . 140.1(5) ?
F2B C24 C4 . . 115.4(8) ?
F1A C24 C4 . . 112.4(6) ?
F2AA C24 C4 . . 112.0(14) ?
F2AB C24 C4 . . 111.9(17) ?
F3BA C24 C4 . . 120.3(10) ?
F3BB C24 C4 . . 115.0(7) ?
F3A C24 C4 . . 109.3(5) ?
F1B C24 C4 . . 110.4(4) ?
F2AB F2AA C24 . . 72.6(18) ?
F2AA F2AB C24 . . 72(2) ?
C24 F1B F3BA . . 47.7(7) ?
F3BB F3BA C24 . . 67.7(10) ?
F3BB F3BA F1B . . 115.4(15) ?
C24 F3BA F1B . . 52.0(7) ?
F3BA F3BB C24 . . 66.1(12) ?

loop_
_geom_bond_atom_site_label_1
_geom_bond_atom_site_label_2
_geom_bond_site_symmetry_2
_geom_bond_distance
_geom_bond_publ_flag
O1 C1 . 1.361(2) ?
O1 C7 . 1.448(2) ?
N1 C23 . 1.458(2) ?
N1 C16 . 1.459(3) ?
N1 C15 . 1.459(2) ?
C1 C6 . 1.373(3) ?
C1 C2 . 1.391(3) ?
C2 C3 . 1.363(3) ?
C2 H2 . 0.9300 ?
C3 C4 . 1.375(3) ?
C3 H3 . 0.9300 ?
C4 C5 . 1.371(3) ?
C4 C24 . 1.493(4) ?
C5 C6 . 1.378(3) ?
C5 H5 . 0.9300 ?
C6 H6 . 0.9300 ?
C7 C8 . 1.500(3) ?
C7 C14 . 1.514(3) ?
C7 H7 . 0.9800 ?
C8 C9 . 1.375(3) ?
C8 C13 . 1.379(3) ?
C9 C10 . 1.379(3) ?
C9 H9 . 0.9300 ?
C10 C11 . 1.364(3) ?
C10 H10 . 0.9300 ?
C11 C12 . 1.373(3) ?
C11 H11 . 0.9300 ?
C12 C13 . 1.380(3) ?
C12 H12 . 0.9300 ?
C13 H13 . 0.9300 ?
C14 C15 . 1.513(3) ?
C14 H14A . 0.9700 ?
C14 H14B . 0.9700 ?
C15 H15A . 0.9700 ?
C15 H15B . 0.9700 ?
C16 C17 . 1.493(3) ?
C16 H16A . 0.9700 ?
C16 H16B . 0.9700 ?
C17 C18 . 1.364(3) ?
C17 C22 . 1.378(3) ?
C18 C19 . 1.374(4) ?
C18 H18 . 0.9300 ?
C19 C20 . 1.357(4) ?
C19 H19 . 0.9300 ?
C20 C21 . 1.365(4) ?
C20 H20 . 0.9300 ?
C21 C22 . 1.379(4) ?
C21 H21 . 0.9300 ?
C22 H22 . 0.9300 ?
C23 H23A . 0.9600 ?
C23 H23B . 0.9600 ?
C23 H23C . 0.9600 ?
C24 F2B . 1.234(10) ?
C24 F1A . 1.298(10) ?
C24 F2AA . 1.305(15) ?
C24 F2AB . 1.306(18) ?
C24 F3BA . 1.307(16) ?
C24 F3BB . 1.323(13) ?
C24 F3A . 1.384(8) ?
C24 F1B . 1.392(8) ?
F2AA F2AB . 0.79(4) ?
F1B F3BA . 1.74(2) ?
F3BA F3BB . 1.03(2) ?

loop_
_geom_torsion_atom_site_label_1
_geom_torsion_atom_site_label_2
_geom_torsion_atom_site_label_3
_geom_torsion_atom_site_label_4
_geom_torsion_site_symmetry_1
_geom_torsion_site_symmetry_2
_geom_torsion_site_symmetry_3
_geom_torsion_site_symmetry_4
_geom_torsion
_geom_torsion_publ_flag
C7 O1 C1 C6 . . . . -6.9(3) ?
C7 O1 C1 C2 . . . . 172.21(18) ?
O1 C1 C2 C3 . . . . -178.6(2) ?
C6 C1 C2 C3 . . . . 0.6(3) ?
C1 C2 C3 C4 . . . . 1.1(4) ?
C2 C3 C4 C5 . . . . -1.8(4) ?
C2 C3 C4 C24 . . . . 177.4(3) ?
C3 C4 C5 C6 . . . . 0.9(4) ?
C24 C4 C5 C6 . . . . -178.3(3) ?
O1 C1 C6 C5 . . . . 177.6(2) ?
C2 C1 C6 C5 . . . . -1.5(3) ?
C4 C5 C6 C1 . . . . 0.8(4) ?
C1 O1 C7 C8 . . . . 82.8(2) ?
C1 O1 C7 C14 . . . . -154.29(17) ?
O1 C7 C8 C9 . . . . -139.3(2) ?
C14 C7 C8 C9 . . . . 102.3(2) ?
O1 C7 C8 C13 . . . . 43.0(3) ?
C14 C7 C8 C13 . . . . -75.3(3) ?
C13 C8 C9 C10 . . . . 0.4(4) ?
C7 C8 C9 C10 . . . . -177.3(2) ?
C8 C9 C10 C11 . . . . 0.0(4) ?
C9 C10 C11 C12 . . . . -0.5(4) ?
C10 C11 C12 C13 . . . . 0.5(4) ?
C9 C8 C13 C12 . . . . -0.4(4) ?
C7 C8 C13 C12 . . . . 177.3(2) ?
C11 C12 C13 C8 . . . . -0.1(4) ?
O1 C7 C14 C15 . . . . 64.4(2) ?
C8 C7 C14 C15 . . . . -173.96(18) ?
C23 N1 C15 C14 . . . . 74.1(2) ?
C16 N1 C15 C14 . . . . -163.38(18) ?
C7 C14 C15 N1 . . . . 62.1(2) ?
C23 N1 C16 C17 . . . . -162.2(2) ?
C15 N1 C16 C17 . . . . 74.9(2) ?
N1 C16 C17 C18 . . . . -123.5(2) ?
N1 C16 C17 C22 . . . . 59.1(3) ?
C22 C17 C18 C19 . . . . -0.8(4) ?
C16 C17 C18 C19 . . . . -178.3(2) ?
C17 C18 C19 C20 . . . . 0.2(4) ?
C18 C19 C20 C21 . . . . 0.1(5) ?
C19 C20 C21 C22 . . . . 0.2(5) ?
C18 C17 C22 C21 . . . . 1.1(4) ?
C16 C17 C22 C21 . . . . 178.7(2) ?
C20 C21 C22 C17 . . . . -0.8(4) ?
C5 C4 C24 F2B . . . . 143.1(14) ?
C3 C4 C24 F2B . . . . -36.1(15) ?
C5 C4 C24 F1A . . . . -31.4(10) ?
C3 C4 C24 F1A . . . . 149.4(9) ?
C5 C4 C24 F2AA . . . . 84.1(17) ?
C3 C4 C24 F2AA . . . . -95.1(17) ?
C5 C4 C24 F2AB . . . . 121.9(13) ?
C3 C4 C24 F2AB . . . . -57.3(14) ?
C5 C4 C24 F3BA . . . . -58.8(12) ?
C3 C4 C24 F3BA . . . . 122.0(11) ?
C5 C4 C24 F3BB . . . . -111.0(12) ?
C3 C4 C24 F3BB . . . . 69.8(12) ?
C5 C4 C24 F3A . . . . -144.7(7) ?
C3 C4 C24 F3A . . . . 36.1(8) ?
C5 C4 C24 F1B . . . . 31.7(12) ?
C3 C4 C24 F1B . . . . -147.5(11) ?
F2B C24 F2AA F2AB . . . . -9(4) ?
F1A C24 F2AA F2AB . . . . -142(4) ?
F3BA C24 F2AA F2AB . . . . -119(4) ?
F3BB C24 F2AA F2AB . . . . -65(5) ?
F3A C24 F2AA F2AB . . . . -30(5) ?
F1B C24 F2AA F2AB . . . . -165(5) ?
C4 C24 F2AA F2AB . . . . 97(4) ?
F2B C24 F2AB F2AA . . . . 158(9) ?
F1A C24 F2AB F2AA . . . . 50(5) ?
F3BA C24 F2AB F2AA . . . . 83(5) ?
F3BB C24 F2AB F2AA . . . . 133(4) ?
F3A C24 F2AB F2AA . . . . 153(4) ?
F1B C24 F2AB F2AA . . . . 12(4) ?
C4 C24 F2AB F2AA . . . . -98(4) ?
F2B C24 F1B F3BA . . . . 119.6(11) ?
F1A C24 F1B F3BA . . . . -14.4(13) ?
F2AA C24 F1B F3BA . . . . 139.4(18) ?
F2AB C24 F1B F3BA . . . . 131(2) ?
F3BB C24 F1B F3BA . . . . 20.9(13) ?
F3A C24 F1B F3BA . . . . 55.9(16) ?
C4 C24 F1B F3BA . . . . -118.8(9) ?
F2B C24 F3BA F3BB . . . . 60(2) ?
F1A C24 F3BA F3BB . . . . -176(4) ?
F2AA C24 F3BA F3BB . . . . 122(2) ?
F2AB C24 F3BA F3BB . . . . 82(2) ?
F3A C24 F3BA F3BB . . . . 8.2(14) ?
F1B C24 F3BA F3BB . . . . 155.2(16) ?
C4 C24 F3BA F3BB . . . . -96.7(13) ?
F2B C24 F3BA F1B . . . . -95.0(12) ?
F1A C24 F3BA F1B . . . . 29(3) ?
F2AA C24 F3BA F1B . . . . -33.1(12) ?
F2AB C24 F3BA F1B . . . . -72.8(16) ?
F3BB C24 F3BA F1B . . . . -155.2(16) ?
F3A C24 F3BA F1B . . . . -146.9(7) ?
C4 C24 F3BA F1B . . . . 108.1(8) ?
C24 F1B F3BA F3BB . . . . -25.5(15) ?
F1B F3BA F3BB C24 . . . . 21.5(11) ?
F2B C24 F3BB F3BA . . . . -131.5(18) ?
F1A C24 F3BB F3BA . . . . 2(2) ?
F2AA C24 F3BB F3BA . . . . -90(2) ?
F2AB C24 F3BB F3BA . . . . -123(2) ?
F3A C24 F3BB F3BA . . . . -165(3) ?
F1B C24 F3BB F3BA . . . . -29(2) ?
C4 C24 F3BB F3BA . . . . 108.9(16) ?
